data_4305720
loop_
_publ_author_name
'Iryna Stepanenko'
'Artem A. Krokhin'
'Roland O. John'
'Alexander Roller'
'Vladimir B. Arion'
'Michael A. Jakupec'
'Bernhard K. Keppler'

_publ_section_title
;
Synthesis, Structure, Spectroscopic Properties, and Antiproliferative
Activity In Vitro of Novel Osmium(III) Complexes with Azole Heterocycles
;
_journal_name_full 'Inorganic Chemistry'
_journal_page_first 7338
_journal_page_last 7347
_journal_paper_doi 10.1021/ic8006958
_journal_volume 47
_journal_year 2008
_chemical_formula_sum 'C12 H16 Cl3 N8 Os'
_chemical_formula_weight 568.88
_chemical_name_systematic
; 
cis-[Dichloridotetrakis(imidazole)ruthenium(III)]chloride 
;
_space_group_IT_number 8
_symmetry_cell_setting monoclinic
_symmetry_space_group_name_Hall 'C -2y'
_symmetry_space_group_name_H-M 'C 1 m 1'
_atom_sites_solution_hydrogens geom
_atom_sites_solution_primary direct
_atom_sites_solution_secondary difmap
_audit_creation_method SHELXL-97
_cell_angle_alpha 90.00
_cell_angle_beta 104.11(3)
_cell_angle_gamma 90.00
_cell_formula_units_Z 2
_cell_length_a 11.229(2)
_cell_length_b 12.259(3)
_cell_length_c 7.0080(14)
_cell_measurement_reflns_used 351
_cell_measurement_temperature 100(2)
_cell_measurement_theta_max 31.71
_cell_measurement_theta_min 3.53
_cell_volume 935.6(4)
_computing_structure_refinement 'SHELXL-97 (Sheldrick, 1997)'
_computing_structure_solution 'SHELXS-97 (Sheldrick, 1990)'
_diffrn_ambient_temperature 100(2)
_diffrn_measured_fraction_theta_full 0.999
_diffrn_measured_fraction_theta_max 0.999
_diffrn_radiation_monochromator graphite
_diffrn_radiation_source 'fine-focus sealed tube'
_diffrn_radiation_type MoK\a
_diffrn_radiation_wavelength 0.71073
_diffrn_reflns_av_R_equivalents 0.0269
_diffrn_reflns_av_sigmaI/netI 0.0293
_diffrn_reflns_limit_h_max 13
_diffrn_reflns_limit_h_min -13
_diffrn_reflns_limit_k_max 15
_diffrn_reflns_limit_k_min -15
_diffrn_reflns_limit_l_max 8
_diffrn_reflns_limit_l_min -8
_diffrn_reflns_number 9564
_diffrn_reflns_theta_full 25.99
_diffrn_reflns_theta_max 25.99
_diffrn_reflns_theta_min 2.50
_exptl_absorpt_coefficient_mu 7.255
_exptl_absorpt_correction_T_max 0.9310
_exptl_absorpt_correction_T_min 0.4764
_exptl_absorpt_correction_type multi-scan
_exptl_absorpt_process_details SADABS
_exptl_crystal_colour light-orange
_exptl_crystal_density_diffrn 2.019
_exptl_crystal_density_method 'not measured'
_exptl_crystal_description plate
_exptl_crystal_F_000 542
_exptl_crystal_size_max 0.12
_exptl_crystal_size_mid 0.06
_exptl_crystal_size_min 0.01
_refine_diff_density_max 0.638
_refine_diff_density_min -1.405
_refine_diff_density_rms 0.083
_refine_ls_abs_structure_details 'Flack H D (1983), Acta Cryst. A39, 876-881'
_refine_ls_abs_structure_Flack -0.014(8)
_refine_ls_extinction_method none
_refine_ls_goodness_of_fit_ref 1.016
_refine_ls_hydrogen_treatment constr
_refine_ls_matrix_type full
_refine_ls_number_parameters 117
_refine_ls_number_reflns 1931
_refine_ls_number_restraints 2
_refine_ls_restrained_S_all 1.015
_refine_ls_R_factor_all 0.0164
_refine_ls_R_factor_gt 0.0155
_refine_ls_shift/su_max 0.002
_refine_ls_shift/su_mean 0.000
_refine_ls_structure_factor_coef Fsqd
_refine_ls_weighting_details 'calc w=1/[\s^2^(Fo^2^)+(0.0170P)^2^+0.0000P] where P=(Fo^2^+2Fc^2^)/3'
_refine_ls_weighting_scheme calc
_refine_ls_wR_factor_gt 0.0354
_refine_ls_wR_factor_ref 0.0363
_reflns_number_gt 1908
_reflns_number_total 1931
_reflns_threshold_expression >2sigma(I)
_cod_data_source_file ic8006958-file002_2.cif
_cod_data_source_block irst138d
_cod_original_cell_volume 935.6(3)
_cod_database_code 4305720

loop_
_symmetry_equiv_pos_as_xyz
'x, y, z'
'x, -y, z'
'x+1/2, y+1/2, z'
'x+1/2, -y+1/2, z'

loop_
_atom_site_label
_atom_site_type_symbol
_atom_site_fract_x
_atom_site_fract_y
_atom_site_fract_z
_atom_site_U_iso_or_equiv
_atom_site_adp_type
_atom_site_occupancy
_atom_site_symmetry_multiplicity
_atom_site_calc_flag
_atom_site_refinement_flags
_atom_site_disorder_assembly
_atom_site_disorder_group
Os1 Os 0.99993(4) 0.0000 -0.00014(4) 0.02972(7) Uani 1 2 d S . .
Cl1 Cl 1.07957(18) 0.1381(2) 0.2329(2) 0.0504(5) Uani 1 1 d . . .
Cl2 Cl 0.5045(4) 0.0000 0.4917(6) 0.0434(3) Uani 1 2 d S . .
N1 N 0.8372(10) 0.0225(8) 0.0901(14) 0.021(2) Uiso 0.50 1 d P . .
C2 C 0.7701(7) 0.1167(7) 0.0964(12) 0.0314(17) Uiso 0.50 1 d P . .
H2 H 0.7920 0.1884 0.0616 0.038 Uiso 0.50 1 d PR . .
C3 C 0.6702(7) 0.0914(7) 0.1615(11) 0.0315(17) Uiso 0.50 1 d P . .
H3 H 0.6068 0.1402 0.1789 0.038 Uiso 0.50 1 d PR . .
N4 N 0.6765(6) -0.0230(4) 0.1982(10) 0.0182(17) Uiso 0.50 1 d P . .
H4 H 0.6226 -0.0636 0.2437 0.022 Uiso 0.50 1 d PR . .
C5 C 0.7792(8) -0.0581(8) 0.1514(12) 0.0380(18) Uiso 0.50 1 d P . .
H5 H 0.8062 -0.1326 0.1604 0.046 Uiso 0.50 1 d PR . .
N6 N 0.9332(5) 0.1198(5) -0.2019(7) 0.0313(13) Uani 1 1 d . . .
C7 C 0.8168(5) 0.1379(4) -0.3181(7) 0.0538(14) Uani 1 1 d . . .
H7 H 0.7473 0.0926 -0.3237 0.065 Uiso 1 1 calc R . .
C8 C 0.8173(6) 0.2307(5) -0.4229(8) 0.073(2) Uani 1 1 d . . .
H8 H 0.7494 0.2619 -0.5147 0.087 Uiso 1 1 calc R . .
N9 N 0.9330(4) 0.2705(3) -0.3721(6) 0.0549(11) Uani 1 1 d . . .
H9 H 0.9594 0.3299 -0.4190 0.066 Uiso 1 1 calc R . .
C10 C 0.9998(4) 0.2038(4) -0.2387(6) 0.0429(10) Uani 1 1 d . . .
H10 H 1.0842 0.2145 -0.1773 0.052 Uiso 1 1 calc R . .
N11 N 1.1588(8) 0.0000 -0.0998(11) 0.0287(19) Uani 1 2 d S . .
C12 C 1.2789(5) 0.0000 0.0100(8) 0.0350(12) Uani 1 2 d S . .
H12 H 1.3044 0.0000 0.1496 0.042 Uiso 1 2 calc SR . .
C13 C 1.3540(5) 0.0000 -0.1142(10) 0.0363(14) Uani 1 2 d S . .
H13 H 1.4413 0.0000 -0.0788 0.044 Uiso 1 2 calc SR . .
N14 N 1.2813(4) 0.0000 -0.2975(7) 0.0295(10) Uani 1 2 d S . .
H14 H 1.3067 0.0000 -0.4068 0.035 Uiso 1 2 calc SR . .
C15 C 1.1647(5) 0.0000 -0.2872(8) 0.0287(11) Uani 1 2 d S . .
H15 H 1.0958 0.0000 -0.3972 0.034 Uiso 1 2 calc SR . .

loop_
_atom_site_aniso_label
_atom_site_aniso_U_11
_atom_site_aniso_U_22
_atom_site_aniso_U_33
_atom_site_aniso_U_23
_atom_site_aniso_U_13
_atom_site_aniso_U_12
Os1 0.01228(8) 0.06529(13) 0.01080(8) 0.000 0.00129(5) 0.000
Cl1 0.0358(9) 0.0891(12) 0.0221(6) -0.0208(6) -0.0014(6) 0.0037(8)
Cl2 0.0194(7) 0.0878(8) 0.0256(6) 0.000 0.0102(5) 0.000
N6 0.022(2) 0.056(3) 0.015(2) -0.0042(19) 0.0035(19) 0.0166(19)
C7 0.038(3) 0.053(3) 0.052(3) -0.025(2) -0.023(2) 0.020(2)
C8 0.078(4) 0.057(3) 0.055(3) -0.026(3) -0.037(3) 0.033(3)
N9 0.071(3) 0.057(2) 0.032(2) 0.0001(17) 0.006(2) 0.027(2)
C10 0.036(3) 0.068(3) 0.026(2) 0.0075(19) 0.0096(18) 0.016(2)
N11 0.013(3) 0.058(5) 0.013(3) 0.000 -0.0009(17) 0.000
C12 0.017(3) 0.061(4) 0.026(3) 0.000 0.003(2) 0.000
C13 0.013(3) 0.065(4) 0.030(3) 0.000 0.004(3) 0.000
N14 0.027(3) 0.042(3) 0.024(3) 0.000 0.015(2) 0.000
C15 0.020(3) 0.045(3) 0.023(3) 0.000 0.008(2) 0.000

loop_
_atom_type_symbol
_atom_type_description
_atom_type_scat_dispersion_real
_atom_type_scat_dispersion_imag
_atom_type_scat_source
C C 0.0033 0.0016 'International Tables Vol C Tables 4.2.6.8 and 6.1.1.4'
H H 0.0000 0.0000 'International Tables Vol C Tables 4.2.6.8 and 6.1.1.4'
N N 0.0061 0.0033 'International Tables Vol C Tables 4.2.6.8 and 6.1.1.4'
Cl Cl 0.1484 0.1585 'International Tables Vol C Tables 4.2.6.8 and 6.1.1.4'
Os Os -1.2165 7.6030 'International Tables Vol C Tables 4.2.6.8 and 6.1.1.4'

loop_
_geom_angle_atom_site_label_1
_geom_angle_atom_site_label_2
_geom_angle_atom_site_label_3
_geom_angle
_geom_angle_site_symmetry_1
_geom_angle_site_symmetry_3
_geom_angle_publ_flag
N6 Os1 N6 91.6(3) 2 . ?
N6 Os1 N11 88.1(2) 2 . ?
N6 Os1 N11 88.1(2) . . ?
N6 Os1 N1 85.1(3) 2 2 ?
N6 Os1 N1 95.9(3) . 2 ?
N11 Os1 N1 172.2(3) . 2 ?
N6 Os1 N1 95.9(3) 2 . ?
N6 Os1 N1 85.1(3) . . ?
N11 Os1 N1 172.2(3) . . ?
N1 Os1 N1 15.1(5) 2 . ?
N6 Os1 Cl1 179.3(2) 2 . ?
N6 Os1 Cl1 88.65(13) . . ?
N11 Os1 Cl1 91.20(15) . . ?
N1 Os1 Cl1 95.5(3) 2 . ?
N1 Os1 Cl1 84.7(3) . . ?
N6 Os1 Cl1 88.65(13) 2 2 ?
N6 Os1 Cl1 179.3(2) . 2 ?
N11 Os1 Cl1 91.20(15) . 2 ?
N1 Os1 Cl1 84.7(3) 2 2 ?
N1 Os1 Cl1 95.5(3) . 2 ?
Cl1 Os1 Cl1 91.14(12) . 2 ?
N1 N1 C5 116.8(8) 2 2 ?
C5 N1 C5 75.7(12) 2 . ?
N1 N1 C2 146.5(6) 2 . ?
C5 N1 C2 107.4(9) . . ?
C5 N1 C2 94.7(10) 2 2 ?
C2 N1 C2 122.3(9) . 2 ?
N1 N1 Os1 82.4(3) 2 . ?
C5 N1 Os1 157.8(10) 2 . ?
C5 N1 Os1 122.7(7) . . ?
C2 N1 Os1 129.9(7) . . ?
C2 N1 Os1 105.9(5) 2 . ?
C5 C2 C3 69.7(9) 2 . ?
C3 C2 N1 108.9(8) . . ?
N1 C2 N4 81.8(6) . 2 ?
C3 C2 N1 99.9(7) . 2 ?
N4 C2 N1 73.0(5) 2 2 ?
C5 C2 H2 157.3 2 . ?
C3 C2 H2 125.7 . . ?
N1 C2 H2 125.4 . . ?
N4 C2 H2 152.6 2 . ?
N1 C2 H2 134.4 2 . ?
N4 C3 C5 73.0(8) 2 2 ?
N4 C3 C2 107.8(9) 2 . ?
C5 C3 N4 72.3(6) 2 . ?
C2 C3 N4 106.2(7) . . ?
N4 C3 H3 124.7 2 . ?
C5 C3 H3 159.0 2 . ?
C2 C3 H3 127.2 . . ?
N4 C3 H3 126.6 . . ?
N4 N4 C3 163.4(7) 2 2 ?
N4 N4 C5 108.7(5) 2 . ?
C3 N4 C5 68.5(8) 2 . ?
C3 N4 C3 153.3(11) 2 . ?
C5 N4 C3 106.2(7) . . ?
N4 N4 C5 52.0(4) 2 2 ?
C3 N4 C5 122.7(8) 2 2 ?
C5 N4 C5 56.7(8) . 2 ?
C3 N4 C5 50.5(5) . 2 ?
N4 N4 C2 129.2(3) 2 2 ?
C3 N4 C2 124.0(6) . 2 ?
C5 N4 C2 78.5(5) 2 2 ?
N4 N4 H4 123.6 2 . ?
C3 N4 H4 64.0 2 . ?
C5 N4 H4 126.9 . . ?
C3 N4 H4 126.9 . . ?
C5 N4 H4 170.9 2 . ?
C2 N4 H4 107.1 2 . ?
C2 C5 N1 102.1(12) 2 2 ?
C2 C5 C3 74.8(10) 2 2 ?
N1 C5 C3 154.8(11) 2 2 ?
C2 C5 N1 121.8(11) 2 . ?
C3 C5 N1 143.0(10) 2 . ?
C2 C5 N4 112.6(11) 2 . ?
N1 C5 N4 132.4(11) 2 . ?
N1 C5 N4 111.3(9) . . ?
C2 C5 C5 152.5(8) 2 2 ?
N1 C5 C5 63.2(8) 2 2 ?
C3 C5 C5 108.2(6) 2 2 ?
N4 C5 C5 71.3(5) . 2 ?
C2 C5 N4 129.0(11) 2 2 ?
N1 C5 N4 113.8(10) 2 2 ?
C3 C5 N4 57.2(6) 2 2 ?
N1 C5 N4 92.2(8) . 2 ?
C5 C5 N4 52.0(4) 2 2 ?
N1 C5 H5 102.8 2 . ?
C3 C5 H5 89.2 2 . ?
N1 C5 H5 124.3 . . ?
N4 C5 H5 124.5 . . ?
C5 C5 H5 162.1 2 . ?
N4 C5 H5 143.4 2 . ?
C10 N6 C7 104.9(5) . . ?
C10 N6 Os1 123.9(4) . . ?
C7 N6 Os1 131.0(5) . . ?
C8 C7 N6 109.0(5) . . ?
C8 C7 H7 125.5 . . ?
N6 C7 H7 125.5 . . ?
N9 C8 C7 106.9(4) . . ?
N9 C8 H8 126.5 . . ?
C7 C8 H8 126.5 . . ?
C10 N9 C8 107.8(5) . . ?
C10 N9 H9 126.1 . . ?
C8 N9 H9 126.1 . . ?
N9 C10 N6 111.4(5) . . ?
N9 C10 H10 124.3 . . ?
N6 C10 H10 124.3 . . ?
C15 N11 C12 105.9(7) . . ?
C15 N11 Os1 126.0(6) . . ?
C12 N11 Os1 128.1(5) . . ?
C13 C12 N11 108.6(6) . . ?
C13 C12 H12 125.7 . . ?
N11 C12 H12 125.7 . . ?
N14 C13 C12 106.6(5) . . ?
N14 C13 H13 126.7 . . ?
C12 C13 H13 126.7 . . ?
C15 N14 C13 109.0(5) . . ?
C15 N14 H14 125.5 . . ?
C13 N14 H14 125.5 . . ?
N14 C15 N11 109.9(6) . . ?
N14 C15 H15 125.0 . . ?
N11 C15 H15 125.0 . . ?

loop_
_geom_bond_atom_site_label_1
_geom_bond_atom_site_label_2
_geom_bond_distance
_geom_bond_site_symmetry_2
_geom_bond_publ_flag
Os1 N6 2.050(6) 2 ?
Os1 N6 2.050(6) . ?
Os1 N11 2.069(9) . ?
Os1 N1 2.092(10) 2 ?
Os1 N1 2.092(10) . ?
Os1 Cl1 2.371(2) . ?
Os1 Cl1 2.371(2) 2 ?
N1 N1 0.551(19) 2 ?
N1 C5 0.968(12) 2 ?
N1 C5 1.312(13) . ?
N1 C2 1.386(13) . ?
N1 C2 1.870(13) 2 ?
C2 C5 0.810(10) 2 ?
C2 C3 1.346(11) . ?
C2 N4 1.816(10) 2 ?
C2 N1 1.870(13) 2 ?
C2 H2 0.9600 . ?
C3 N4 0.875(8) 2 ?
C3 C5 1.308(12) 2 ?
C3 N4 1.425(11) . ?
C3 H3 0.9600 . ?
N4 N4 0.564(11) 2 ?
N4 C3 0.875(8) 2 ?
N4 C5 1.344(11) . ?
N4 C5 1.615(11) 2 ?
N4 C2 1.816(10) 2 ?
N4 H4 0.9001 . ?
C5 C2 0.810(10) 2 ?
C5 N1 0.968(12) 2 ?
C5 C3 1.308(12) 2 ?
C5 C5 1.43(2) 2 ?
C5 N4 1.615(11) 2 ?
C5 H5 0.9599 . ?
N6 C10 1.333(8) . ?
N6 C7 1.379(7) . ?
C7 C8 1.356(8) . ?
C7 H7 0.9500 . ?
C8 N9 1.351(8) . ?
C8 H8 0.9500 . ?
N9 C10 1.327(6) . ?
N9 H9 0.8800 . ?
C10 H10 0.9500 . ?
N11 C15 1.331(10) . ?
N11 C12 1.379(10) . ?
C12 C13 1.352(8) . ?
C12 H12 0.9500 . ?
C13 N14 1.344(8) . ?
C13 H13 0.9500 . ?
N14 C15 1.328(7) . ?
N14 H14 0.8800 . ?
C15 H15 0.9500 . ?

loop_
_geom_torsion_atom_site_label_1
_geom_torsion_atom_site_label_2
_geom_torsion_atom_site_label_3
_geom_torsion_atom_site_label_4
_geom_torsion
_geom_torsion_site_symmetry_1
_geom_torsion_site_symmetry_2
_geom_torsion_site_symmetry_3
_geom_torsion_site_symmetry_4
_geom_torsion_publ_flag
N6 Os1 N1 N1 44.52(16) 2 . . 2 ?
N6 Os1 N1 N1 135.58(17) . . . 2 ?
Cl1 Os1 N1 N1 -135.33(6) . . . 2 ?
Cl1 Os1 N1 N1 -44.69(6) 2 . . 2 ?
N6 Os1 N1 C5 -164(3) 2 . . 2 ?
N6 Os1 N1 C5 -73(3) . . . 2 ?
N1 Os1 N1 C5 152(3) 2 . . 2 ?
Cl1 Os1 N1 C5 16(3) . . . 2 ?
Cl1 Os1 N1 C5 107(3) 2 . . 2 ?
N6 Os1 N1 C5 53.6(9) 2 . . . ?
N6 Os1 N1 C5 144.6(9) . . . . ?
N1 Os1 N1 C5 9.1(9) 2 . . . ?
Cl1 Os1 N1 C5 -126.3(9) . . . . ?
Cl1 Os1 N1 C5 -35.6(9) 2 . . . ?
N6 Os1 N1 C2 -125.4(9) 2 . . . ?
N6 Os1 N1 C2 -34.4(9) . . . . ?
N1 Os1 N1 C2 -170.0(8) 2 . . . ?
Cl1 Os1 N1 C2 54.7(8) . . . . ?
Cl1 Os1 N1 C2 145.3(8) 2 . . . ?
N6 Os1 N1 C2 38.6(5) 2 . . 2 ?
N6 Os1 N1 C2 129.7(5) . . . 2 ?
N1 Os1 N1 C2 -5.9(5) 2 . . 2 ?
Cl1 Os1 N1 C2 -141.3(5) . . . 2 ?
Cl1 Os1 N1 C2 -50.6(5) 2 . . 2 ?
N1 N1 C2 C5 42.5(14) 2 . . 2 ?
C5 N1 C2 C5 25.1(9) . . . 2 ?
C2 N1 C2 C5 42.5(14) 2 . . 2 ?
Os1 N1 C2 C5 -155.7(15) . . . 2 ?
N1 N1 C2 C3 17.0(12) 2 . . . ?
C5 N1 C2 C3 -25.5(12) 2 . . . ?
C5 N1 C2 C3 -0.3(11) . . . . ?
C2 N1 C2 C3 17.0(12) 2 . . . ?
Os1 N1 C2 C3 178.8(7) . . . . ?
N1 N1 C2 N4 20.3(9) 2 . . 2 ?
C5 N1 C2 N4 -22.2(11) 2 . . 2 ?
C5 N1 C2 N4 2.9(8) . . . 2 ?
C2 N1 C2 N4 20.3(9) 2 . . 2 ?
Os1 N1 C2 N4 -178.0(8) . . . 2 ?
C5 N1 C2 N1 -42.5(14) 2 . . 2 ?
C5 N1 C2 N1 -17.4(6) . . . 2 ?
C2 N1 C2 N1 0.000(2) 2 . . 2 ?
Os1 N1 C2 N1 161.8(15) . . . 2 ?
C5 C2 C3 N4 -11.2(11) 2 . . 2 ?
N1 C2 C3 N4 7.0(11) . . . 2 ?
N1 C2 C3 N4 9.8(10) 2 . . 2 ?
N1 C2 C3 C5 18.3(8) . . . 2 ?
N4 C2 C3 C5 11.2(11) 2 . . 2 ?
N1 C2 C3 C5 21.0(8) 2 . . 2 ?
C5 C2 C3 N4 -17.8(10) 2 . . . ?
N1 C2 C3 N4 0.5(9) . . . . ?
N4 C2 C3 N4 -6.6(3) 2 . . . ?
N1 C2 C3 N4 3.2(8) 2 . . . ?
C5 C3 N4 N4 95(2) 2 . . 2 ?
C2 C3 N4 N4 105(3) . . . 2 ?
N4 C3 N4 C3 180.000(18) 2 . . 2 ?
C5 C3 N4 C3 -85(2) 2 . . 2 ?
C2 C3 N4 C3 -75(3) . . . 2 ?
N4 C3 N4 C5 -106(2) 2 . . . ?
C5 C3 N4 C5 -11.1(5) 2 . . . ?
C2 C3 N4 C5 -0.4(9) . . . . ?
N4 C3 N4 C5 -95(2) 2 . . 2 ?
C2 C3 N4 C5 10.7(6) . . . 2 ?
N4 C3 N4 C2 -124(2) 2 . . 2 ?
C5 C3 N4 C2 -29.5(8) 2 . . 2 ?
C2 C3 N4 C2 -18.8(9) . . . 2 ?
N1 N1 C5 C2 -28.8(10) 2 . . 2 ?
C5 N1 C5 C2 151.2(10) 2 . . 2 ?
C2 N1 C5 C2 136.7(14) . . . 2 ?
Os1 N1 C5 C2 -42.5(16) . . . 2 ?
C5 N1 C5 N1 180.000(5) 2 . . 2 ?
C2 N1 C5 N1 165.5(5) . . . 2 ?
C2 N1 C5 N1 28.8(10) 2 . . 2 ?
Os1 N1 C5 N1 -13.7(13) . . . 2 ?
N1 N1 C5 C3 -136.9(19) 2 . . 2 ?
C5 N1 C5 C3 43.1(19) 2 . . 2 ?
C2 N1 C5 C3 28.6(18) . . . 2 ?
C2 N1 C5 C3 -108(2) 2 . . 2 ?
Os1 N1 C5 C3 -150.6(11) . . . 2 ?
N1 N1 C5 N4 -165.4(12) 2 . . . ?
C5 N1 C5 N4 14.6(12) 2 . . . ?
C2 N1 C5 N4 0.1(11) . . . . ?
C2 N1 C5 N4 -136.6(17) 2 . . . ?
Os1 N1 C5 N4 -179.1(6) . . . . ?
N1 N1 C5 C5 180.000(5) 2 . . 2 ?
C2 N1 C5 C5 -14.5(5) . . . 2 ?
C2 N1 C5 C5 -151.2(10) 2 . . 2 ?
Os1 N1 C5 C5 166.3(13) . . . 2 ?
N1 N1 C5 N4 -168.7(10) 2 . . 2 ?
C5 N1 C5 N4 11.3(10) 2 . . 2 ?
C2 N1 C5 N4 -3.2(8) . . . 2 ?
C2 N1 C5 N4 -140.0(15) 2 . . 2 ?
Os1 N1 C5 N4 177.5(6) . . . 2 ?
N4 N4 C5 C2 -150.9(10) 2 . . 2 ?
C3 N4 C5 C2 11.7(12) 2 . . 2 ?
C3 N4 C5 C2 -140.6(11) . . . 2 ?
C5 N4 C5 C2 -150.9(10) 2 . . 2 ?
N4 N4 C5 N1 -17.4(15) 2 . . 2 ?
C3 N4 C5 N1 145.2(15) 2 . . 2 ?
C3 N4 C5 N1 -7.1(16) . . . 2 ?
C5 N4 C5 N1 -17.4(15) 2 . . 2 ?
C2 N4 C5 N1 133(2) 2 . . 2 ?
N4 N4 C5 C3 -162.6(7) 2 . . 2 ?
C3 N4 C5 C3 -152.3(12) . . . 2 ?
C5 N4 C5 C3 -162.6(7) 2 . . 2 ?
C2 N4 C5 C3 -11.7(12) 2 . . 2 ?
N4 N4 C5 N1 -10.1(9) 2 . . . ?
C3 N4 C5 N1 152.5(10) 2 . . . ?
C3 N4 C5 N1 0.2(10) . . . . ?
C5 N4 C5 N1 -10.1(9) 2 . . . ?
C2 N4 C5 N1 140.8(15) 2 . . . ?
N4 N4 C5 C5 0.0 2 . . 2 ?
C3 N4 C5 C5 162.6(7) 2 . . 2 ?
C3 N4 C5 C5 10.3(4) . . . 2 ?
C2 N4 C5 C5 150.9(10) 2 . . 2 ?
C3 N4 C5 N4 162.6(7) 2 . . 2 ?
C3 N4 C5 N4 10.3(4) . . . 2 ?
C5 N4 C5 N4 0.0 2 . . 2 ?
C2 N4 C5 N4 150.9(10) 2 . . 2 ?
N6 Os1 N6 C10 -129.9(4) 2 . . . ?
N11 Os1 N6 C10 -41.9(5) . . . . ?
N1 Os1 N6 C10 144.8(5) 2 . . . ?
N1 Os1 N6 C10 134.2(5) . . . . ?
Cl1 Os1 N6 C10 49.4(5) . . . . ?
N6 Os1 N6 C7 53.9(6) 2 . . . ?
N11 Os1 N6 C7 142.0(5) . . . . ?
N1 Os1 N6 C7 -31.4(6) 2 . . . ?
N1 Os1 N6 C7 -42.0(6) . . . . ?
Cl1 Os1 N6 C7 -126.8(5) . . . . ?
C10 N6 C7 C8 0.9(6) . . . . ?
Os1 N6 C7 C8 177.7(4) . . . . ?
N6 C7 C8 N9 -0.2(6) . . . . ?
C7 C8 N9 C10 -0.6(5) . . . . ?
C8 N9 C10 N6 1.3(6) . . . . ?
C7 N6 C10 N9 -1.4(6) . . . . ?
Os1 N6 C10 N9 -178.4(3) . . . . ?
N6 Os1 N11 C15 45.81(16) 2 . . . ?
N6 Os1 N11 C15 -45.81(16) . . . . ?
Cl1 Os1 N11 C15 -134.42(6) . . . . ?
Cl1 Os1 N11 C15 134.42(6) 2 . . . ?
N6 Os1 N11 C12 -134.19(16) 2 . . . ?
N6 Os1 N11 C12 134.19(16) . . . . ?
Cl1 Os1 N11 C12 45.58(6) . . . . ?
Cl1 Os1 N11 C12 -45.58(6) 2 . . . ?
C15 N11 C12 C13 0.0 . . . . ?
Os1 N11 C12 C13 180.0 . . . . ?
N11 C12 C13 N14 0.0 . . . . ?
C12 C13 N14 C15 0.0 . . . . ?
C13 N14 C15 N11 0.0 . . . . ?
C12 N11 C15 N14 0.0 . . . . ?
Os1 N11 C15 N14 180.0 . . . . ?
